data_7233628
loop_
_publ_author_name
'Wiedemann, Dennis'
'Suard, Emmanuelle'
'Lerch, Martin'

_publ_section_title
;
 Structural complexities and sodium-ion diffusion in the intercalates
 NaxTiS2: move it, change it, re-diffract it
;
_journal_issue 48
_journal_name_full 'RSC Advances'
_journal_page_first 27780
_journal_paper_doi 10.1039/C9RA05690D
_journal_volume 9
_journal_year 2019
_chemical_compound_source synthetic
_chemical_formula_iupac 'Na0.5 Ti S2'
_chemical_formula_sum 'Na0.5 S2 Ti'
_chemical_formula_weight 123.5
_chemical_name_systematic
;
sodium titanium disulfide, sodium deficient
;
_space_group_IT_number 166
_space_group_name_Hall '-R 3 2"'
_space_group_name_H-M_alt 'R -3 m :H'
_symmetry_cell_setting trigonal
_symmetry_Int_Tables_number 166
_symmetry_space_group_name_Hall '-R 3 2"'
_symmetry_space_group_name_H-M 'R -3 m :H'
_audit_update_record
;
2019-07-22 deposited with the CCDC.    2019-08-26 downloaded from the CCDC.
;
_cell_angle_alpha 90
_cell_angle_beta 90
_cell_angle_gamma 120
_cell_formula_units_Z 3
_cell_length_a 3.48717(7)
_cell_length_b 3.48717(7)
_cell_length_c 21.3635(8)
_cell_measurement_temperature 973.15
_cell_volume 224.983(11)
_computing_cell_refinement 'JANA2006 (Pet\<r\'i\<cek et al., 2014)'
_computing_data_collection 'NOMAD 3.0.16 (Institut Laue-Langevin, 2016)'
_computing_data_reduction 'Lamp 8.5 (Richard et al., 1996)'
_computing_molecular_graphics 'Diamond 4.5 (Brandenbrug, 2019)'
_computing_publication_material 'JANA2006 (Pet\<r\'i\<cek et al., 2014)'
_computing_structure_refinement 'JANA2006 (Pet\<r\'i\<cek et al., 2014)'
_diffrn_ambient_environment vacuum
_diffrn_ambient_temperature 973.15
_diffrn_detector '^3^He counter'
_diffrn_detector_details
;
array of 128 counting tubes (Suard & Hewat, 2001)
;
_diffrn_measurement_device 'two-axis diffractometer'
_diffrn_measurement_device_details 'Hewat (1986)'
_diffrn_measurement_device_type D2B
_diffrn_measurement_method 'profile data from 2\q scans'
_diffrn_radiation_monochromator 'Ge 335'
_diffrn_radiation_probe neutron
_diffrn_radiation_type neutron
_diffrn_radiation_wavelength 1.594
_diffrn_source 'nuclear reactor'
_diffrn_source_type 'ILL, beam tube H11'
_exptl_absorpt_coefficient_mu 0.014
_exptl_absorpt_correction_type cylinder
_exptl_absorpt_process_details
;
correction for a cylindrical sample with \mR = 0.041 as implemented in
 JANA2006 (Pet\<r\'i\<cek et al., 2014)
;
_exptl_crystal_density_diffrn 2.7345
_exptl_crystal_density_method 'not measured'
_exptl_crystal_F_000 37.799
_pd_calc_method 'Rietveld refinement'
_pd_char_atten_coef_mu_calc 0.008
_pd_char_colour grey-black
_pd_instr_2theta_monochr_pre 135
_pd_instr_beam_size_ax 50
_pd_instr_beam_size_eq 20
_pd_instr_dist_src/mono 3000
_pd_instr_geometry Debye-Scherrer
_pd_instr_location
;
D2B, high-resolution two-axis diffractometer, Institut Laue-Langevin
 (Grenoble, France)
;
_pd_instr_monochr_pre_spec 'Ge 335'
_pd_instr_slit_ax_mono/spec 2985
_pd_instr_slit_eq_mono/spec 500
_pd_instr_soller_eq_spec/detc 0.083333
_pd_instr_soller_eq_src/mono 0.166667
_pd_meas_2theta_range_inc 0.05
_pd_meas_2theta_range_max 159.950
_pd_meas_2theta_range_min 0.050
_pd_meas_number_of_points 3199
_pd_meas_scan_method step
_pd_proc_2theta_range_inc 0.05
_pd_proc_2theta_range_max 157.95
_pd_proc_2theta_range_min 7.55
_pd_proc_ls_background_function
;
manual background (visual estimation, unrefined) interpolated by 10 Legendre
 polynomials [1st: 0.60(19), 2nd: -1.8(3), 3rd: -0.3(4), 4th: -1.4(5),
 5th: -2.4(5), 6th: -0.6(6), 7th: 1.3(6), 8th: -2.0(7), 9th: -0.8(7),
 10th: 1.2(7)]
;
_pd_proc_ls_pref_orient_corr none
_pd_proc_ls_profile_function
;
pseudo-Voigt profile according to Thompson, Cox & Hastings (1987):
 G~U~ = 77.8(19), G~V~ = -350.0565, G~W~ = 352(4), L~X~ = 12.4(3), L~Y~ = 0;
asymmetry correction according to Howard (1982): P = 17.4(3)
;
_pd_proc_ls_prof_R_factor 0.0177
_pd_proc_ls_prof_wR_expected 0.0175
_pd_proc_ls_prof_wR_factor 0.0230
_pd_proc_wavelength 1.594
_pd_spec_mounting 'compacted powder in vanadium can'
_pd_spec_mount_mode transmission
_pd_spec_orientation horizontal
_pd_spec_preparation 'grinding in an agate mortar'
_pd_spec_shape cylinder
_pd_spec_size_axial 49.8
_pd_spec_size_equat 13.9
_refine_diff_density_max 0.13
_refine_diff_density_min -0.17
_refine_ls_extinction_method none
_refine_ls_goodness_of_fit_all 1.31
_refine_ls_matrix_type fullcycle
_refine_ls_number_constraints 0
_refine_ls_number_parameters 28
_refine_ls_number_restraints 0
_refine_ls_R_factor_all 0.0414
_refine_ls_R_factor_gt 0.0324
_refine_ls_R_I_factor 0.0464
_refine_ls_shift/su_max 0.0055
_refine_ls_shift/su_mean 0.0013
_refine_ls_structure_factor_coef Inet
_refine_ls_weighting_details w=1/[\s^2^(I)+(0.01*I)^2^]
_refine_ls_weighting_scheme sigma
_refine_ls_wR_factor_all 0.0347
_refine_ls_wR_factor_gt 0.0340
_reflns_number_gt 71
_reflns_number_total 79
_reflns_threshold_expression I>3\s(I)
_cod_data_source_file c9ra05690d2.cif
_cod_data_source_block nd-700C
_cod_original_cell_volume 224.983(14)
_cod_original_sg_symbol_H-M 'R -3 m'
_cod_database_code 7233628

loop_
_space_group_symop_id
_space_group_symop_operation_xyz
1 x,y,z
2 -y,x-y,z
3 -x+y,-x,z
4 y,x,-z
5 x-y,-y,-z
6 -x,-x+y,-z
7 -x,-y,-z
8 y,-x+y,-z
9 x-y,x,-z
10 -y,-x,z
11 -x+y,y,z
12 x,x-y,z
13 x+2/3,y+1/3,z+1/3
14 -y+2/3,x-y+1/3,z+1/3
15 -x+y+2/3,-x+1/3,z+1/3
16 y+2/3,x+1/3,-z+1/3
17 x-y+2/3,-y+1/3,-z+1/3
18 -x+2/3,-x+y+1/3,-z+1/3
19 -x+2/3,-y+1/3,-z+1/3
20 y+2/3,-x+y+1/3,-z+1/3
21 x-y+2/3,x+1/3,-z+1/3
22 -y+2/3,-x+1/3,z+1/3
23 -x+y+2/3,y+1/3,z+1/3
24 x+2/3,x-y+1/3,z+1/3
25 x+1/3,y+2/3,z+2/3
26 -y+1/3,x-y+2/3,z+2/3
27 -x+y+1/3,-x+2/3,z+2/3
28 y+1/3,x+2/3,-z+2/3
29 x-y+1/3,-y+2/3,-z+2/3
30 -x+1/3,-x+y+2/3,-z+2/3
31 -x+1/3,-y+2/3,-z+2/3
32 y+1/3,-x+y+2/3,-z+2/3
33 x-y+1/3,x+2/3,-z+2/3
34 -y+1/3,-x+2/3,z+2/3
35 -x+y+1/3,y+2/3,z+2/3
36 x+1/3,x-y+2/3,z+2/3

loop_
_atom_site_label
_atom_site_type_symbol
_atom_site_fract_x
_atom_site_fract_y
_atom_site_fract_z
_atom_site_adp_type
_atom_site_U_iso_or_equiv
_atom_site_site_symmetry_multiplicity
_atom_site_occupancy
_atom_site_calc_flag
Ti1 Ti 0 0 0 Uani 0.0351(12) 3 1 d
Na1 Na 0 0 0.166667 Uani 0.153(5) 6 0.25 d
S1 S 0 0 0.39894(10) Uani 0.0308(9) 6 1 d

loop_
_atom_site_aniso_label
_atom_site_aniso_type_symbol
_atom_site_aniso_U_11
_atom_site_aniso_U_22
_atom_site_aniso_U_33
_atom_site_aniso_U_12
_atom_site_aniso_U_13
_atom_site_aniso_U_23
Ti1 Ti 0.0261(11) 0.0261(11) 0.053(3) 0.0130(5) 0 0
Na1 Na 0.199(7) 0.199(7) 0.060(6) 0.100(4) 0 0
S1 S 0.0303(9) 0.0303(9) 0.0318(18) 0.0152(5) 0 0

loop_
_atom_type_symbol
_atom_type_scat_length_neutron
_atom_type_scat_source
Na 3.630 International_Tables_Vol_C
S 2.847 International_Tables_Vol_C
Ti -3.438 International_Tables_Vol_C

loop_
_geom_angle_atom_site_label_1
_geom_angle_atom_site_label_2
_geom_angle_atom_site_label_3
_geom_angle_site_symmetry_1
_geom_angle_site_symmetry_3
_geom_angle
S1 Ti1 S1 25_444 25_544 90.59(4)
S1 Ti1 S1 25_444 25_554 90.59(4)
S1 Ti1 S1 25_444 16_445 89.41(4)
S1 Ti1 S1 25_444 16_455 89.41(4)
S1 Ti1 S1 25_444 16_555 180
S1 Ti1 S1 25_544 25_554 90.59(4)
S1 Ti1 S1 25_544 16_445 89.41(4)
S1 Ti1 S1 25_544 16_455 180
S1 Ti1 S1 25_544 16_555 89.41(4)
S1 Ti1 S1 25_554 16_445 180
S1 Ti1 S1 25_554 16_455 89.41(4)
S1 Ti1 S1 25_554 16_555 89.41(4)
S1 Ti1 S1 16_445 16_455 90.59(4)
S1 Ti1 S1 16_445 16_555 90.59(4)
S1 Ti1 S1 16_455 16_555 90.59(4)
S1 Na1 S1 25_444 25_544 72.40(3)
S1 Na1 S1 25_444 25_554 72.40(3)
S1 Na1 S1 25_444 28_445 94.00(4)
S1 Na1 S1 25_444 28_545 140.125(16)
S1 Na1 S1 25_444 28_555 140.125(16)
S1 Na1 S1 25_544 25_554 72.40(3)
S1 Na1 S1 25_544 28_445 140.125(16)
S1 Na1 S1 25_544 28_545 94.00(4)
S1 Na1 S1 25_544 28_555 140.125(16)
S1 Na1 S1 25_554 28_445 140.125(16)
S1 Na1 S1 25_554 28_545 140.125(16)
S1 Na1 S1 25_554 28_555 94.00(4)
S1 Na1 S1 28_445 28_545 72.40(3)
S1 Na1 S1 28_445 28_555 72.40(3)
S1 Na1 S1 28_545 28_555 72.40(3)

loop_
_geom_bond_atom_site_label_1
_geom_bond_atom_site_label_2
_geom_bond_site_symmetry_2
_geom_bond_distance
Ti1 S1 25_444 2.4531(12)
Ti1 S1 25_544 2.4531(12)
Ti1 S1 25_554 2.4531(12)
Ti1 S1 16_445 2.4531(12)
Ti1 S1 16_455 2.4531(12)
Ti1 S1 16_555 2.4531(12)
Na1 S1 25_444 2.9521(16)
Na1 S1 25_544 2.9521(16)
Na1 S1 25_554 2.9521(16)
Na1 S1 28_445 2.9521(16)
Na1 S1 28_545 2.9521(16)
Na1 S1 28_555 2.9521(16)

loop_
_jana_atom_site_adp_c_label
_jana_atom_site_adp_c_type_symbol
_jana_atom_site_adp_c_111
_jana_atom_site_adp_c_112
_jana_atom_site_adp_c_113
_jana_atom_site_adp_c_122
_jana_atom_site_adp_c_123
_jana_atom_site_adp_c_133
_jana_atom_site_adp_c_222
_jana_atom_site_adp_c_223
_jana_atom_site_adp_c_233
_jana_atom_site_adp_c_333
Na1 Na 1.4(3) 0.69(13) 0 -0.69(13) 0 0 -1.4(3) 0 0 0.0008(5)
